data_4037345
loop_
_publ_author_name
'Gomes, Jos\'e'
'Daeppen, Christophe'
'Liffert, Raphael'
'Roesslein, Joel'
'Kaufmann, Elias'
'Heikinheimo, Annakaisa'
'Neuburger, Markus'
'Gademann, Karl'

_publ_section_title
;
 Formal Total Synthesis of (-)-Jiadifenolide and Synthetic Studies toward
 seco-Prezizaane-Type Sesquiterpenes.
;
_journal_issue 22
_journal_name_full 'The Journal of organic chemistry'
_journal_page_first 11017
_journal_page_last 11034
_journal_paper_doi 10.1021/acs.joc.6b02039
_journal_volume 81
_journal_year 2016
_chemical_absolute_configuration unk
_chemical_formula_moiety 'C14 H20 O6'
_chemical_formula_sum 'C14 H20 O6'
_chemical_formula_weight 284.31
_space_group_IT_number 19
_space_group_name_Hall 'P 2ac 2ab'
_space_group_name_H-M_alt 'P 21 21 21'
_symmetry_cell_setting orthorhombic
_symmetry_space_group_name_Hall 'P 2ac 2ab'
_symmetry_space_group_name_H-M 'P 21 21 21'
_atom_sites_solution_hydrogens difmap
_atom_sites_solution_primary direct
_cell_angle_alpha 90
_cell_angle_beta 90
_cell_angle_gamma 90
_cell_formula_units_Z 4
_cell_length_a 8.7432(5)
_cell_length_b 12.2122(7)
_cell_length_c 12.7131(8)
_cell_measurement_reflns_used 9960
_cell_measurement_temperature 123
_cell_measurement_theta_max 38
_cell_measurement_theta_min 3
_cell_volume 1357.42(14)
_computing_cell_refinement 'Apex2 (Bruker AXS, 2006)'
_computing_data_collection 'Apex2 (Bruker AXS, 2006)'
_computing_data_reduction 'Apex2 (Bruker AXS, 2006)'
_computing_molecular_graphics 'CAMERON (Watkin et al., 1996)'
_computing_publication_material 'CRYSTALS (Betteridge et al., 2003)'
_computing_structure_refinement 'CRYSTALS (Betteridge et al., 2003)'
_computing_structure_solution 'SIR92 (Altomare et al., 1994)'
_diffrn_ambient_temperature 123
_diffrn_measured_fraction_theta_full 0.995
_diffrn_measured_fraction_theta_max 0.995
_diffrn_measurement_device Area
_diffrn_measurement_device_type 'Bruker Kappa Apex2'
_diffrn_measurement_method '\f & \w scans'
_diffrn_radiation_monochromator graphite
_diffrn_radiation_type 'Mo K\a'
_diffrn_radiation_wavelength 0.71073
_diffrn_reflns_av_R_equivalents 0.037
_diffrn_reflns_limit_h_max 15
_diffrn_reflns_limit_h_min -15
_diffrn_reflns_limit_k_max 21
_diffrn_reflns_limit_k_min -21
_diffrn_reflns_limit_l_max 22
_diffrn_reflns_limit_l_min -22
_diffrn_reflns_number 48036
_diffrn_reflns_theta_full 38.606
_diffrn_reflns_theta_max 39.394
_diffrn_reflns_theta_min 3.283
_diffrn_standards_number 0
_exptl_absorpt_coefficient_mu 0.109
_exptl_absorpt_correction_T_max 1.00
_exptl_absorpt_correction_T_min 0.99
_exptl_absorpt_correction_type multi-scan
_exptl_absorpt_process_details 'SADABS (Siemens, 1996)'
_exptl_crystal_colour colourless
_exptl_crystal_density_diffrn 1.391
_exptl_crystal_density_method 'not measured'
_exptl_crystal_description plate
_exptl_crystal_F_000 608
_exptl_crystal_size_max 0.280
_exptl_crystal_size_mid 0.110
_exptl_crystal_size_min 0.020
_refine_diff_density_max 0.36
_refine_diff_density_min -0.16
_refine_ls_extinction_method None
_refine_ls_goodness_of_fit_ref 1.0609
_refine_ls_hydrogen_treatment constr
_refine_ls_matrix_type full
_refine_ls_number_parameters 181
_refine_ls_number_reflns 3516
_refine_ls_number_restraints 0
_refine_ls_R_factor_all 0.0399
_refine_ls_R_factor_gt 0.0314
_refine_ls_shift/su_max 0.0006176
_refine_ls_shift/su_mean 0.0000831
_refine_ls_structure_factor_coef F
_refine_ls_weighting_details
;
 Method, part 1, Chebychev polynomial, (Watkin, 1994, Prince, 1982) 
 [weight] = 1.0/[A~0~*T~0~(x)+A~1~*T~1~(x) ... +A~n-1~]*T~n-1~(x)] 
 where A~i~ are the Chebychev coefficients listed below and x= Fcalc/Fmax 
 Method = Robust Weighting (Prince, 1982) 
 W = [weight] * [1-(deltaF/6*sigmaF)^2^]^2^ 
 A~i~ are: 
 0.189 0.187 0.705E-01 
;
_refine_ls_weighting_scheme calc
_refine_ls_wR_factor_all 0.0524
_refine_ls_wR_factor_gt 0.0339
_refine_ls_wR_factor_ref 0.0321
_reflns_limit_h_max 15
_reflns_limit_h_min 0
_reflns_limit_k_max 21
_reflns_limit_k_min 0
_reflns_limit_l_max 22
_reflns_limit_l_min 0
_reflns_number_gt 3888
_reflns_number_total 4479
_reflns_threshold_expression I>2.0\s(I)
_oxford_diffrn_Wilson_B_factor 0.00
_oxford_diffrn_Wilson_scale 0.00
_oxford_refine_ls_r_factor_ref 0.0290
_oxford_refine_ls_scale 0.2690(3)
_oxford_reflns_number_all 4474
_oxford_reflns_threshold_expression_ref I>3.0\s(I)
_cod_data_source_file jo6b02039_si_002.cif
_cod_data_source_block 17
_cod_depositor_comments
;
The following automatic conversions were performed:

data item '_atom_sites_solution_primary' value 'Direct' was changed
to 'direct' in accordance with the
/home/saulius/struct/COD-crude-data/automatic-downloads/DataCite-retrospective/ACS/depositions/lib/dictionaries/cif_core.dic
dictionary named 'cif_core.dic' version 2.4.2 last updated on
2011-04-26.

data item '_symmetry_cell_setting' value 'Orthorhombic' was changed
to 'orthorhombic' in accordance with the
/home/saulius/struct/COD-crude-data/automatic-downloads/DataCite-retrospective/ACS/depositions/lib/dictionaries/cif_core.dic
dictionary named 'cif_core.dic' version 2.4.2 last updated on
2011-04-26.

Automatic conversion script
Id: cif_fix_values 6909 2019-04-08 15:41:33Z antanas 
;
_cod_database_code 4037345

loop_
_symmetry_equiv_pos_as_xyz
x,y,z
x+1/2,-y+1/2,-z
-x,y+1/2,-z+1/2
-x+1/2,-y,z+1/2

loop_
_atom_site_label
_atom_site_type_symbol
_atom_site_fract_x
_atom_site_fract_y
_atom_site_fract_z
_atom_site_U_iso_or_equiv
_atom_site_occupancy
_atom_site_adp_type
_atom_site_refinement_flags_posn
C1 C 0.96119(8) 0.36718(6) 0.67562(5) 0.0121 1.0000 Uani .
C2 C 0.92418(9) 0.36876(6) 0.79393(6) 0.0134 1.0000 Uani .
C3 C 0.75482(9) 0.33236(7) 0.79792(6) 0.0165 1.0000 Uani .
C4 C 0.69433(9) 0.32918(7) 0.68321(7) 0.0168 1.0000 Uani .
C5 C 0.52618(10) 0.36017(9) 0.67100(8) 0.0252 1.0000 Uani .
C6 C 0.81037(9) 0.40225(6) 0.62165(6) 0.0134 1.0000 Uani .
C7 C 0.76376(8) 0.52050(6) 0.64693(6) 0.0142 1.0000 Uani .
C8 C 0.62088(12) 0.67318(8) 0.59149(8) 0.0247 1.0000 Uani .
C9 C 0.82444(10) 0.38209(7) 0.50309(6) 0.0176 1.0000 Uani .
C10 C 0.95960(10) 0.44790(7) 0.45959(6) 0.0187 1.0000 Uani .
C11 C 1.11290(9) 0.42189(7) 0.51494(6) 0.0160 1.0000 Uani .
C12 C 1.22198(10) 0.51417(7) 0.49144(7) 0.0200 1.0000 Uani .
C13 C 1.13322(10) 0.54599(7) 0.65930(6) 0.0180 1.0000 Uani .
C14 C 1.10458(8) 0.42497(6) 0.63593(6) 0.0138 1.0000 Uani .
O1 O 0.98223(7) 0.25413(5) 0.64638(5) 0.0165 1.0000 Uani .
O2 O 1.02296(7) 0.29532(5) 0.84914(5) 0.0175 1.0000 Uani .
O3 O 0.78311(8) 0.56606(5) 0.73068(5) 0.0197 1.0000 Uani .
O4 O 0.68647(8) 0.56714(6) 0.56790(5) 0.0207 1.0000 Uani .
O5 O 1.28639(10) 0.53398(7) 0.40891(6) 0.0308 1.0000 Uani .
O6 O 1.23743(8) 0.58049(5) 0.57495(6) 0.0221 1.0000 Uani .
H1 H 1.0229 0.2246 0.6930 0.0249 1.0000 Uiso R
H2 H 1.0758 0.3345 0.8782 0.0275 1.0000 Uiso R
H21 H 0.9415 0.4420 0.8229 0.0161 1.0000 Uiso R
H31 H 0.6921 0.3839 0.8390 0.0212 1.0000 Uiso R
H32 H 0.7463 0.2593 0.8287 0.0205 1.0000 Uiso R
H41 H 0.7056 0.2548 0.6556 0.0208 1.0000 Uiso R
H51 H 0.4976 0.3641 0.5983 0.0362 1.0000 Uiso R
H52 H 0.5052 0.4299 0.7020 0.0375 1.0000 Uiso R
H53 H 0.4664 0.3080 0.7056 0.0370 1.0000 Uiso R
H81 H 0.5329 0.6636 0.6394 0.0375 1.0000 Uiso R
H82 H 0.6905 0.7234 0.6231 0.0382 1.0000 Uiso R
H83 H 0.5731 0.7017 0.5276 0.0387 1.0000 Uiso R
H91 H 0.8505 0.3038 0.4925 0.0217 1.0000 Uiso R
H92 H 0.7297 0.4019 0.4688 0.0225 1.0000 Uiso R
H101 H 0.9416 0.5253 0.4681 0.0223 1.0000 Uiso R
H102 H 0.9729 0.4337 0.3851 0.0228 1.0000 Uiso R
H111 H 1.1474 0.3530 0.4893 0.0198 1.0000 Uiso R
H131 H 1.1790 0.5574 0.7245 0.0225 1.0000 Uiso R
H132 H 1.0382 0.5909 0.6556 0.0207 1.0000 Uiso R
H141 H 1.1853 0.3849 0.6630 0.0158 1.0000 Uiso R

loop_
_atom_site_aniso_label
_atom_site_aniso_U_11
_atom_site_aniso_U_22
_atom_site_aniso_U_33
_atom_site_aniso_U_23
_atom_site_aniso_U_13
_atom_site_aniso_U_12
C1 0.0130(2) 0.0116(2) 0.0117(2) -0.00092(19) 0.00042(19) 0.00005(19)
C2 0.0150(3) 0.0137(2) 0.0115(2) 0.0003(2) -0.0003(2) 0.0010(2)
C3 0.0159(3) 0.0191(3) 0.0143(3) 0.0016(2) 0.0031(2) 0.0006(2)
C4 0.0142(3) 0.0183(3) 0.0178(3) -0.0012(2) 0.0004(2) -0.0033(2)
C5 0.0137(3) 0.0336(5) 0.0284(4) 0.0029(4) -0.0013(3) -0.0039(3)
C6 0.0132(2) 0.0151(3) 0.0119(2) -0.00166(19) -0.0002(2) -0.0005(2)
C7 0.0133(2) 0.0168(3) 0.0124(2) 0.0005(2) -0.0001(2) 0.0011(2)
C8 0.0260(4) 0.0230(4) 0.0251(4) -0.0004(3) -0.0071(3) 0.0091(3)
C9 0.0189(3) 0.0219(3) 0.0119(3) -0.0033(2) -0.0014(2) -0.0013(3)
C10 0.0222(3) 0.0225(3) 0.0115(3) 0.0011(2) 0.0015(2) 0.0003(3)
C11 0.0178(3) 0.0150(3) 0.0151(3) -0.0007(2) 0.0049(2) 0.0005(2)
C12 0.0197(3) 0.0188(3) 0.0215(3) 0.0008(3) 0.0081(3) 0.0000(3)
C13 0.0189(3) 0.0174(3) 0.0178(3) -0.0020(2) 0.0031(2) -0.0043(2)
C14 0.0124(2) 0.0145(2) 0.0146(3) 0.0001(2) 0.0011(2) 0.0002(2)
O1 0.0214(2) 0.0119(2) 0.0163(2) -0.00188(17) 0.0010(2) 0.00168(18)
O2 0.0199(2) 0.0172(2) 0.0152(2) 0.00207(18) -0.0035(2) 0.0024(2)
O3 0.0262(3) 0.0187(2) 0.0144(2) -0.00277(19) -0.0025(2) 0.0058(2)
O4 0.0240(3) 0.0216(3) 0.0166(2) 0.0003(2) -0.0057(2) 0.0073(2)
O5 0.0351(4) 0.0293(3) 0.0282(3) 0.0011(3) 0.0186(3) -0.0061(3)
O6 0.0222(3) 0.0192(2) 0.0249(3) -0.0017(2) 0.0079(2) -0.0062(2)

loop_
_atom_type_symbol
_atom_type_scat_dispersion_real
_atom_type_scat_dispersion_imag
_atom_type_scat_Cromer_Mann_a1
_atom_type_scat_Cromer_Mann_b1
_atom_type_scat_Cromer_Mann_a2
_atom_type_scat_Cromer_Mann_b2
_atom_type_scat_Cromer_Mann_a3
_atom_type_scat_Cromer_Mann_b3
_atom_type_scat_Cromer_Mann_a4
_atom_type_scat_Cromer_Mann_b4
_atom_type_scat_Cromer_Mann_c
_atom_type_scat_source
C 0.0033 0.0016 2.3100 20.8439 1.0200 10.2075 1.5886 0.5687 0.8650 51.6512 0.2156 'International Tables Vol C 4.2.6.8 and 6.1.1.4'
H 0.0000 0.0000 0.4930 10.5109 0.3229 26.1257 0.1402 3.1424 0.0408 57.7998 0.0030 'International Tables Vol C 4.2.6.8 and 6.1.1.4'
O 0.0106 0.0060 3.0485 13.2771 2.2868 5.7011 1.5463 0.3239 0.8670 32.9089 0.2508 'International Tables Vol C 4.2.6.8 and 6.1.1.4'

loop_
_geom_angle_atom_site_label_1
_geom_angle_atom_site_label_2
_geom_angle_atom_site_label_3
_geom_angle
_geom_angle_publ_flag
C2 C1 C6 104.53(6) yes
C2 C1 C14 119.38(6) yes
C6 C1 C14 115.22(6) yes
C2 C1 O1 106.91(6) yes
C6 C1 O1 105.04(6) yes
C14 C1 O1 104.66(6) yes
C1 C2 C3 103.28(6) yes
C1 C2 O2 110.19(6) yes
C3 C2 O2 112.46(6) yes
C1 C2 H21 110.3 no
C3 C2 H21 113.5 no
O2 C2 H21 107.2 no
C2 C3 C4 107.62(6) yes
C2 C3 H31 111.5 no
C4 C3 H31 109.0 no
C2 C3 H32 110.4 no
C4 C3 H32 109.1 no
H31 C3 H32 109.2 no
C3 C4 C5 114.69(7) yes
C3 C4 C6 103.61(6) yes
C5 C4 C6 115.68(7) yes
C3 C4 H41 109.1 no
C5 C4 H41 106.9 no
C6 C4 H41 106.5 no
C4 C5 H51 111.2 no
C4 C5 H52 111.3 no
H51 C5 H52 107.7 no
C4 C5 H53 108.8 no
H51 C5 H53 110.0 no
H52 C5 H53 107.8 no
C1 C6 C4 99.98(6) yes
C1 C6 C7 113.20(6) yes
C4 C6 C7 105.09(6) yes
C1 C6 C9 108.87(6) yes
C4 C6 C9 116.96(6) yes
C7 C6 C9 112.25(6) yes
C6 C7 O3 125.33(7) yes
C6 C7 O4 112.17(6) yes
O3 C7 O4 122.29(7) yes
O4 C8 H81 109.3 no
O4 C8 H82 114.2 no
H81 C8 H82 108.3 no
O4 C8 H83 108.4 no
H81 C8 H83 102.8 no
H82 C8 H83 113.2 no
C6 C9 C10 109.42(6) yes
C6 C9 H91 107.9 no
C10 C9 H91 106.2 no
C6 C9 H92 109.6 no
C10 C9 H92 111.5 no
H91 C9 H92 112.1 no
C9 C10 C11 113.35(7) yes
C9 C10 H101 110.4 no
C11 C10 H101 107.0 no
C9 C10 H102 110.5 no
C11 C10 H102 107.7 no
H101 C10 H102 107.7 no
C10 C11 C12 107.74(7) yes
C10 C11 C14 114.10(6) yes
C12 C11 C14 102.11(7) yes
C10 C11 H111 107.5 no
C12 C11 H111 113.1 no
C14 C11 H111 112.3 no
C11 C12 O5 127.86(9) yes
C11 C12 O6 110.99(7) yes
O5 C12 O6 121.08(8) yes
C14 C13 O6 103.72(6) yes
C14 C13 H131 112.9 no
O6 C13 H131 109.9 no
C14 C13 H132 112.7 no
O6 C13 H132 108.9 no
H131 C13 H132 108.5 no
C11 C14 C13 102.12(6) yes
C11 C14 C1 110.98(6) yes
C13 C14 C1 121.20(6) yes
C11 C14 H141 108.8 no
C13 C14 H141 108.3 no
C1 C14 H141 105.0 no
C1 O1 H1 107.8 no
C2 O2 H2 102.2 no
C8 O4 C7 115.17(7) yes
C13 O6 C12 110.00(6) yes

loop_
_geom_bond_atom_site_label_1
_geom_bond_atom_site_label_2
_geom_bond_distance
_geom_bond_publ_flag
C1 C2 1.5387(10) yes
C1 C6 1.5470(10) yes
C1 C14 1.5246(10) yes
C1 O1 1.4416(9) yes
C2 C3 1.5469(11) yes
C2 O2 1.4292(9) yes
C2 H21 0.979 no
C3 C4 1.5518(11) yes
C3 H31 0.985 no
C3 H32 0.977 no
C4 C5 1.5260(12) yes
C4 C6 1.5614(11) yes
C4 H41 0.979 no
C5 H51 0.958 no
C5 H52 0.956 no
C5 H53 0.934 no
C6 C7 1.5345(11) yes
C6 C9 1.5322(11) yes
C7 O3 1.2132(9) yes
C7 O4 1.3380(10) yes
C8 O4 1.4477(11) yes
C8 H81 0.989 no
C8 H82 0.953 no
C8 H83 0.978 no
C9 C10 1.5325(12) yes
C9 H91 0.992 no
C9 H92 0.967 no
C10 C11 1.5468(12) yes
C10 H101 0.964 no
C10 H102 0.970 no
C11 C12 1.5063(12) yes
C11 C14 1.5403(11) yes
C11 H111 0.951 no
C12 O5 1.2151(11) yes
C12 O6 1.3422(11) yes
C13 C14 1.5282(11) yes
C13 O6 1.4688(10) yes
C13 H131 0.932 no
C13 H132 0.997 no
C14 H141 0.925 no
O1 H1 0.780 no
O2 H2 0.761 no

loop_
_geom_hbond_atom_site_label_D
_geom_hbond_atom_site_label_H
_geom_hbond_atom_site_label_A
_geom_hbond_site_symmetry_A
_geom_hbond_angle_DHA
_geom_hbond_distance_DH
_geom_hbond_distance_HA
_geom_hbond_distance_DA
_geom_hbond_publ_flag
O1 H1 O2 . 120.86(2) 0.780 2.165 2.6503(12) yes
O2 H2 O5 4_765 160.74(3) 0.761 2.046 2.7751(12) yes
C3 H32 O6 3_746 170.51(3) 0.977 2.508 3.4753(12) yes
C8 H83 O2 4_664 158.91(3) 0.978 2.419 3.3500(12) yes
C13 H132 C7 . 126.91(3) 0.997 2.551 3.2490(12) yes
C13 H132 O2 3_756 135.54(2) 0.997 2.554 3.3388(12) yes
C13 H132 O3 . 132.33(3) 0.997 2.445 3.2022(12) yes
